data_7246422
loop_
_publ_author_name
'Ruseikina, Anna V.'
'Grigoriev, Maxim V.'
'Garmonov, Alexander A.'
'Molokeev, Maxim S.'
'Schleid, Thomas'
'Safin, Damir A.'

_publ_section_title
;
 Synthesis, structures and magnetic properties of the Eu-based quaternary
 tellurides EuGdCuTe3 and EuLuCuTe3
;
_journal_issue 12
_journal_name_full CrystEngComm
_journal_page_first 1716
_journal_page_last 1722
_journal_paper_doi 10.1039/D2CE01578A
_journal_volume 25
_journal_year 2023
_chemical_formula_sum 'Cu Eu Gd Te3'
_chemical_formula_weight 755.55
_space_group_crystal_system orthorhombic
_space_group_IT_number 62
_space_group_name_Hall '-P 2ac 2n'
_space_group_name_H-M_alt 'P n m a'
_audit_creation_method SHELXL-2018/3
_audit_update_record
;
2023-02-24 deposited with the CCDC.	2023-03-01 downloaded from the CCDC.
;
_cell_angle_alpha 90
_cell_angle_beta 90
_cell_angle_gamma 90
_cell_formula_units_Z 4
_cell_length_a 11.3761(7)
_cell_length_b 4.3405(3)
_cell_length_c 14.3469(9)
_cell_measurement_reflns_used 7661
_cell_measurement_temperature 293(2)
_cell_measurement_theta_max 27.48
_cell_measurement_theta_min 0.41
_cell_volume 708.42(8)
_computing_cell_refinement 'Denzo (W. Minor & Z. Otwinowski)'
_computing_data_collection 'Nonius Collect-Software'
_computing_data_reduction 'Denzo (W. Minor & Z. Otwinowski)'
_computing_molecular_graphics 'DIAMOND (Brandenburg, 2005)'
_computing_publication_material 'publCIF (Westrip, 2009)'
_computing_structure_refinement 'SHELXL-2018/3 (Sheldrick, 2018)'
_computing_structure_solution 'SHELXT  (Sheldrick, 2015)'
_diffrn_ambient_temperature 293(2)
_diffrn_measured_fraction_theta_full 1.000
_diffrn_measured_fraction_theta_max 1.000
_diffrn_measurement_device_type 'Nonius Kappa-CCD'
_diffrn_measurement_method 'four-circle, ccd-detector'
_diffrn_radiation_type MoK\a
_diffrn_radiation_wavelength 0.71069
_diffrn_reflns_av_R_equivalents 0.0787
_diffrn_reflns_av_unetI/netI 0.0276
_diffrn_reflns_Laue_measured_fraction_full 1.000
_diffrn_reflns_Laue_measured_fraction_max 1.000
_diffrn_reflns_limit_h_max 14
_diffrn_reflns_limit_h_min -14
_diffrn_reflns_limit_k_max 4
_diffrn_reflns_limit_k_min -5
_diffrn_reflns_limit_l_max 18
_diffrn_reflns_limit_l_min -18
_diffrn_reflns_number 11982
_diffrn_reflns_point_group_measured_fraction_full 1.000
_diffrn_reflns_point_group_measured_fraction_max 1.000
_diffrn_reflns_theta_full 25.240
_diffrn_reflns_theta_max 27.465
_diffrn_reflns_theta_min 2.285
_diffrn_source 'fine-focus sealed tube'
_exptl_absorpt_coefficient_mu 32.952
_exptl_absorpt_correction_T_max 0.8624
_exptl_absorpt_correction_T_min 0.4883
_exptl_absorpt_correction_type numerical
_exptl_absorpt_process_details 'programs X-SHAPE and HABITUS by W. Herrendorf, Univ. Giessen, 1995'
_exptl_crystal_colour black
_exptl_crystal_density_diffrn 7.084
_exptl_crystal_description needle
_exptl_crystal_F_000 1248
_exptl_crystal_size_max 1.0
_exptl_crystal_size_mid 0.5
_exptl_crystal_size_min 0.1
_refine_diff_density_max 1.255
_refine_diff_density_min -1.901
_refine_diff_density_rms 0.414
_refine_ls_extinction_coef 0.00136(11)
_refine_ls_extinction_expression Fc^*^=kFc[1+0.001xFc^2^\l^3^/sin(2\q)]^-1/4^
_refine_ls_extinction_method 'SHELXL-2018/3 (Sheldrick 2018)'
_refine_ls_goodness_of_fit_ref 1.082
_refine_ls_hydrogen_treatment undef
_refine_ls_matrix_type full
_refine_ls_number_parameters 38
_refine_ls_number_reflns 921
_refine_ls_number_restraints 0
_refine_ls_restrained_S_all 1.082
_refine_ls_R_factor_all 0.0325
_refine_ls_R_factor_gt 0.0248
_refine_ls_shift/su_max 0.000
_refine_ls_shift/su_mean 0.000
_refine_ls_structure_factor_coef Fsqd
_refine_ls_weighting_details 'w=1/[\s^2^(Fo^2^)+(0.0332P)^2^] where P=(Fo^2^+2Fc^2^)/3'
_refine_ls_weighting_scheme calc
_refine_ls_wR_factor_gt 0.0583
_refine_ls_wR_factor_ref 0.0605
_reflns_Friedel_coverage 0.000
_reflns_number_gt 781
_reflns_number_total 921
_reflns_threshold_expression 'I > 2\s(I)'
_cod_data_source_file d2ce01578a1.cif
_cod_data_source_block a
_cod_depositor_comments 'Adding full bibliography for 7246422--7246423.cif.'
_cod_database_code 7246422
_shelx_shelxl_version_number 2018/3
_shelx_space_group_comment
;
The symmetry employed for this shelxl refinement is uniquely defined
by the following loop, which should always be used as a source of
symmetry information in preference to the above space-group names.
They are only intended as comments.
;

loop_
_space_group_symop_operation_xyz
'x, y, z'
'-x+1/2, -y, z+1/2'
'x+1/2, -y+1/2, -z+1/2'
'-x, y+1/2, -z'
'-x, -y, -z'
'x-1/2, y, -z-1/2'
'-x-1/2, y-1/2, z-1/2'
'x, -y-1/2, z'

loop_
_atom_site_label
_atom_site_type_symbol
_atom_site_fract_x
_atom_site_fract_y
_atom_site_fract_z
_atom_site_U_iso_or_equiv
_atom_site_adp_type
_atom_site_occupancy
_atom_site_site_symmetry_order
_atom_site_calc_flag
_atom_site_refinement_flags_posn
_atom_site_refinement_flags_adp
_atom_site_refinement_flags_occupancy
_atom_site_disorder_assembly
_atom_site_disorder_group
Eu Eu 0.26908(5) 0.250000 0.50381(4) 0.02194(17) Uani 1 2 d S T P . .
Gd Gd 0.01554(4) 0.250000 0.74559(3) 0.01731(16) Uani 1 2 d S T P . .
Cu Cu 0.24051(10) 0.250000 0.22140(10) 0.0263(3) Uani 1 2 d S T P . .
Te1 Te 0.05281(5) 0.250000 0.11039(4) 0.01689(17) Uani 1 2 d S T P . .
Te2 Te 0.41804(5) 0.250000 0.10334(4) 0.01786(18) Uani 1 2 d S T P . .
Te3 Te 0.26280(5) 0.250000 0.83129(5) 0.01661(18) Uani 1 2 d S T P . .

loop_
_atom_site_aniso_label
_atom_site_aniso_U_11
_atom_site_aniso_U_22
_atom_site_aniso_U_33
_atom_site_aniso_U_23
_atom_site_aniso_U_13
_atom_site_aniso_U_12
Eu 0.0288(3) 0.0154(3) 0.0217(3) 0.000 0.0000(2) 0.000
Gd 0.0174(3) 0.0154(3) 0.0191(3) 0.000 0.00004(18) 0.000
Cu 0.0259(7) 0.0269(7) 0.0261(8) 0.000 -0.0005(5) 0.000
Te1 0.0187(3) 0.0153(3) 0.0167(3) 0.000 -0.0003(2) 0.000
Te2 0.0211(3) 0.0154(3) 0.0171(3) 0.000 -0.0013(2) 0.000
Te3 0.0160(3) 0.0165(3) 0.0173(4) 0.000 0.0010(2) 0.000

loop_
_atom_type_symbol
_atom_type_description
_atom_type_scat_dispersion_real
_atom_type_scat_dispersion_imag
_atom_type_scat_source
Eu Eu -0.1578 3.6682 'International Tables Vol C Tables 4.2.6.8 and 6.1.1.4'
Gd Gd -0.1653 3.9035 'International Tables Vol C Tables 4.2.6.8 and 6.1.1.4'
Cu Cu 0.3201 1.2651 'International Tables Vol C Tables 4.2.6.8 and 6.1.1.4'
Te Te -0.5308 1.6751 'International Tables Vol C Tables 4.2.6.8 and 6.1.1.4'

loop_
_geom_angle_atom_site_label_1
_geom_angle_atom_site_label_2
_geom_angle_atom_site_label_3
_geom_angle
_geom_angle_site_symmetry_1
_geom_angle_site_symmetry_3
_geom_angle_publ_flag
Te3 Eu Te3 81.89(2) 2_554 2_564 ?
Te3 Eu Te1 146.56(2) 2_554 2_565 ?
Te3 Eu Te1 89.014(14) 2_564 2_565 ?
Te3 Eu Te1 89.014(13) 2_554 2 ?
Te3 Eu Te1 146.56(2) 2_564 2 ?
Te1 Eu Te1 81.058(18) 2_565 2 ?
Te3 Eu Te2 79.915(15) 2_554 2 ?
Te3 Eu Te2 132.20(2) 2_564 2 ?
Te1 Eu Te2 127.57(2) 2_565 2 ?
Te1 Eu Te2 76.701(15) 2 2 ?
Te3 Eu Te2 132.20(2) 2_554 2_565 ?
Te3 Eu Te2 79.915(15) 2_564 2_565 ?
Te1 Eu Te2 76.701(14) 2_565 2_565 ?
Te1 Eu Te2 127.57(2) 2 2_565 ?
Te2 Eu Te2 80.505(18) 2 2_565 ?
Te3 Eu Te1 76.077(16) 2_554 6_656 ?
Te3 Eu Te1 76.077(16) 2_564 6_656 ?
Te1 Eu Te1 70.504(17) 2_565 6_656 ?
Te1 Eu Te1 70.504(17) 2 6_656 ?
Te2 Eu Te1 139.254(9) 2 6_656 ?
Te2 Eu Te1 139.254(9) 2_565 6_656 ?
Te3 Eu Eu 130.944(10) 2_554 1_565 ?
Te3 Eu Eu 49.056(10) 2_564 1_565 ?
Te1 Eu Eu 49.471(9) 2_565 1_565 ?
Te1 Eu Eu 130.529(9) 2 1_565 ?
Te2 Eu Eu 130.252(9) 2 1_565 ?
Te2 Eu Eu 49.747(9) 2_565 1_565 ?
Te1 Eu Eu 90.0 6_656 1_565 ?
Te3 Eu Eu 49.056(10) 2_554 1_545 ?
Te3 Eu Eu 130.944(10) 2_564 1_545 ?
Te1 Eu Eu 130.529(9) 2_565 1_545 ?
Te1 Eu Eu 49.471(9) 2 1_545 ?
Te2 Eu Eu 49.747(9) 2 1_545 ?
Te2 Eu Eu 130.252(9) 2_565 1_545 ?
Te1 Eu Eu 90.0 6_656 1_545 ?
Eu Eu Eu 180.00(3) 1_565 1_545 ?
Te3 Gd Te2 92.332(17) . 2 ?
Te3 Gd Te2 92.332(17) . 2_565 ?
Te2 Gd Te2 89.84(2) 2 2_565 ?
Te3 Gd Te3 177.380(18) . 6_557 ?
Te2 Gd Te3 89.522(17) 2 6_557 ?
Te2 Gd Te3 89.522(17) 2_565 6_557 ?
Te3 Gd Te1 87.870(17) . 5_566 ?
Te2 Gd Te1 179.536(18) 2 5_566 ?
Te2 Gd Te1 90.568(13) 2_565 5_566 ?
Te3 Gd Te1 90.262(17) 6_557 5_566 ?
Te3 Gd Te1 87.870(17) . 5_556 ?
Te2 Gd Te1 90.568(13) 2 5_556 ?
Te2 Gd Te1 179.536(18) 2_565 5_556 ?
Te3 Gd Te1 90.262(17) 6_557 5_556 ?
Te1 Gd Te1 89.02(2) 5_566 5_556 ?
Te3 Gd Cu 47.23(2) . 2_565 ?
Te2 Gd Cu 100.08(2) 2 2_565 ?
Te2 Gd Cu 46.31(2) 2_565 2_565 ?
Te3 Gd Cu 134.17(2) 6_557 2_565 ?
Te1 Gd Cu 80.36(2) 5_566 2_565 ?
Te1 Gd Cu 133.80(3) 5_556 2_565 ?
Te3 Gd Cu 47.23(2) . 2 ?
Te2 Gd Cu 46.31(2) 2 2 ?
Te2 Gd Cu 100.08(2) 2_565 2 ?
Te3 Gd Cu 134.17(2) 6_557 2 ?
Te1 Gd Cu 133.80(3) 5_566 2 ?
Te1 Gd Cu 80.36(2) 5_556 2 ?
Cu Gd Cu 75.62(3) 2_565 2 ?
Te2 Cu Te1 103.29(5) . . ?
Te2 Cu Te3 112.85(3) . 2_564 ?
Te1 Cu Te3 109.88(3) . 2_564 ?
Te2 Cu Te3 112.85(3) . 2_554 ?
Te1 Cu Te3 109.88(3) . 2_554 ?
Te3 Cu Te3 107.99(6) 2_564 2_554 ?
Te2 Cu Gd 57.47(2) . 2_564 ?
Te1 Cu Gd 133.39(3) . 2_564 ?
Te3 Cu Gd 57.14(2) 2_564 2_564 ?
Te3 Cu Gd 116.70(4) 2_554 2_564 ?
Te2 Cu Gd 57.47(2) . 2_554 ?
Te1 Cu Gd 133.39(3) . 2_554 ?
Te3 Cu Gd 116.70(4) 2_564 2_554 ?
Te3 Cu Gd 57.14(2) 2_554 2_554 ?
Gd Cu Gd 75.62(3) 2_564 2_554 ?
Cu Te1 Gd 78.60(3) . 5_566 ?
Cu Te1 Gd 78.60(3) . 5_556 ?
Gd Te1 Gd 89.02(2) 5_566 5_556 ?
Cu Te1 Eu 77.73(3) . 2_564 ?
Gd Te1 Eu 90.139(11) 5_566 2_564 ?
Gd Te1 Eu 156.00(2) 5_556 2_564 ?
Cu Te1 Eu 77.73(3) . 2_554 ?
Gd Te1 Eu 156.00(2) 5_566 2_554 ?
Gd Te1 Eu 90.139(11) 5_556 2_554 ?
Eu Te1 Eu 81.059(18) 2_564 2_554 ?
Cu Te1 Eu 170.19(4) . 6_556 ?
Gd Te1 Eu 94.480(16) 5_566 6_556 ?
Gd Te1 Eu 94.480(16) 5_556 6_556 ?
Eu Te1 Eu 109.497(17) 2_564 6_556 ?
Eu Te1 Eu 109.497(16) 2_554 6_556 ?
Cu Te2 Gd 76.21(3) . 2_564 ?
Cu Te2 Gd 76.21(3) . 2_554 ?
Gd Te2 Gd 89.84(2) 2_564 2_554 ?
Cu Te2 Eu 77.74(3) . 2_554 ?
Gd Te2 Eu 153.43(2) 2_564 2_554 ?
Gd Te2 Eu 88.960(11) 2_554 2_554 ?
Cu Te2 Eu 77.74(3) . 2_564 ?
Gd Te2 Eu 88.960(11) 2_564 2_564 ?
Gd Te2 Eu 153.43(2) 2_554 2_564 ?
Eu Te2 Eu 80.506(18) 2_554 2_564 ?
Cu Te3 Cu 107.99(6) 2 2_565 ?
Cu Te3 Gd 75.63(3) 2 . ?
Cu Te3 Gd 75.63(3) 2_565 . ?
Cu Te3 Gd 78.62(3) 2 6_657 ?
Cu Te3 Gd 78.62(3) 2_565 6_657 ?
Gd Te3 Gd 135.40(2) . 6_657 ?
Cu Te3 Eu 165.42(3) 2 2_565 ?
Cu Te3 Eu 84.69(3) 2_565 2_565 ?
Gd Te3 Eu 101.476(18) . 2_565 ?
Gd Te3 Eu 111.713(18) 6_657 2_565 ?
Cu Te3 Eu 84.69(3) 2 2 ?
Cu Te3 Eu 165.42(3) 2_565 2 ?
Gd Te3 Eu 101.476(18) . 2 ?
Gd Te3 Eu 111.713(18) 6_657 2 ?
Eu Te3 Eu 81.89(2) 2_565 2 ?

loop_
_geom_bond_atom_site_label_1
_geom_bond_atom_site_label_2
_geom_bond_distance
_geom_bond_site_symmetry_2
_geom_bond_publ_flag
Eu Te3 3.3117(7) 2_554 ?
Eu Te3 3.3117(7) 2_564 ?
Eu Te1 3.3397(6) 2_565 ?
Eu Te1 3.3397(6) 2 ?
Eu Te2 3.3587(6) 2 ?
Eu Te2 3.3587(6) 2_565 ?
Eu Te1 3.6197(9) 6_656 ?
Eu Eu 4.3405(3) 1_565 ?
Eu Eu 4.3405(3) 1_545 ?
Gd Te3 3.0699(7) . ?
Gd Te2 3.0735(6) 2 ?
Gd Te2 3.0735(6) 2_565 ?
Gd Te3 3.0795(7) 6_557 ?
Gd Te1 3.0957(6) 5_566 ?
Gd Te1 3.0957(6) 5_556 ?
Gd Cu 3.5401(10) 2_565 ?
Gd Cu 3.5401(10) 2 ?
Cu Te2 2.6360(14) . ?
Cu Te1 2.6638(14) . ?
Cu Te3 2.6827(9) 2_564 ?
Cu Te3 2.6827(9) 2_554 ?
